data_1510004
loop_
_publ_author_name
'Mueller, B.G.'

_publ_section_title
;
 Neue ternaere Silber(II)-fluoride: Ag3 M2 F14 (M = Zr, Hf)
;
_journal_name_full 'Zeitschrift fuer Anorganische und Allgemeine Chemie'
_journal_page_first 196
_journal_page_last 204
_journal_paper_doi 10.1002/zaac.19875531023
_journal_volume 553
_journal_year 1987
_chemical_formula_sum 'Ag3 F14 Hf2'
_chemical_name_systematic 'Ag3 Hf2 F14'
_space_group_IT_number 12
_symmetry_space_group_name_Hall '-C 2y'
_symmetry_space_group_name_H-M 'C 1 2/m 1'
_cell_angle_alpha 90
_cell_angle_beta 90.3
_cell_angle_gamma 90
_cell_formula_units_Z 2
_cell_length_a 9.249
_cell_length_b 6.686
_cell_length_c 9.073
_cell_volume 561.056
_citation_journal_id_ASTM ZAACAB
_cod_data_source_file silver3-x_33.cif
_cod_data_source_block Ag3F14Hf2
_cod_original_cell_volume 561.0558
_cod_database_code 1510004

loop_
_symmetry_equiv_pos_as_xyz
x,y,z
-x,y,-z
-x,-y,-z
x,-y,z
x+1/2,y+1/2,z
-x+1/2,y+1/2,-z
-x+1/2,-y+1/2,-z
x+1/2,-y+1/2,z

loop_
_atom_site_label
_atom_site_type_symbol
_atom_site_fract_x
_atom_site_fract_y
_atom_site_fract_z
_atom_site_occupancy
_atom_site_U_iso_or_equiv
F5 F-1 0.1738 0.3205 0.3857 1 0.0
F6 F-1 0.0628 0.2047 0.1598 1 0.0
Ag1 Ag+2 0 0 0 1 0.0
F2 F-1 0 0 0.5 1 0.0
F4 F-1 0.7762 0 0.1193 1 0.0
Hf1 Hf+4 0.4073 0 0.7843 1 0.0
F1 F-1 0 0.5 0 1 0.0
F3 F-1 0.3902 0 0.2956 1 0.0
Ag2 Ag+2 0.1892 0 0.3975 1 0.0
